data_2000938
loop_
_publ_author_name
'Noll, B. C.'
'Marusak, R. A.'

_publ_section_title
;Structure of
 aqua[<i>N</i>,<i>N</i>'-ethylenebis(<i>N</i>-carbamoylmethylglycinato)]copper(II)
 dihydrate
;
_journal_issue 5
_journal_name_full 'Acta Crystallographica Section C'
_journal_page_first 969
_journal_page_last 972
_journal_paper_doi 10.1107/S0108270192001781
_journal_volume 48
_journal_year 1992
_chemical_formula_sum 'C10 H22 Cu N4 O9'
_chemical_formula_weight 405.9
_symmetry_cell_setting monoclinic
_symmetry_space_group_name_Hall 'C -2yc'
_symmetry_space_group_name_H-M 'C 1 c 1'
_cell_angle_alpha 90
_cell_angle_beta 104.03(3)
_cell_angle_gamma 90
_cell_formula_units_Z 4
_cell_length_a 16.495(7)
_cell_length_b 10.841(6)
_cell_length_c 9.118(4)
_cell_measurement_reflns_used 9
_cell_measurement_temperature 130
_cell_measurement_theta_max 12.5
_cell_measurement_theta_min 6
_cell_volume 1581.9(13)
_diffrn_measurement_device 'Nicolet R3m/V'
_diffrn_radiation_type 'Mo K\a'
_diffrn_radiation_wavelength 0.71069
_diffrn_reflns_limit_h_max 19
_diffrn_reflns_limit_h_min 0
_diffrn_reflns_limit_k_max 12
_diffrn_reflns_limit_k_min 0
_diffrn_reflns_limit_l_max 9
_diffrn_reflns_limit_l_min -10
_diffrn_reflns_number 1439
_diffrn_reflns_theta_max 50.0
_diffrn_standards_decay_% 3
_diffrn_standards_interval_count 198
_diffrn_standards_number 2
_exptl_absorpt_coefficient_mu 1.435
_exptl_absorpt_correction_T_max 0.34
_exptl_absorpt_correction_T_min 0.10
_exptl_absorpt_correction_type empirical
_exptl_crystal_colour Blue
_exptl_crystal_density_diffrn 1.704
_exptl_crystal_description Block
_exptl_crystal_size_max 0.84
_exptl_crystal_size_mid 0.56
_exptl_crystal_size_min 0.52
_refine_diff_density_max 0.40
_refine_diff_density_min -0.46
_refine_ls_goodness_of_fit_obs 1.65
_refine_ls_number_parameters 216
_refine_ls_number_reflns 1418
_refine_ls_R_factor_obs 0.0293
_refine_ls_shift/esd_max 0.001
_refine_ls_structure_factor_coef F
_refine_ls_weighting_details 'w = 1/[\s^2^(F)+0.0003F^2^]'
_refine_ls_weighting_scheme calc
_refine_ls_wR_factor_obs 0.0352
_reflns_number_observed 1418
_reflns_number_total 1439
_reflns_observed_criterion '[F>4.0\s(F)]'
_cod_data_source_file ab1000.cif
_cod_data_source_block ab1000a
_cod_depositor_comments
;
The following automatic conversions were performed:

'_refine_ls_weighting_scheme' value '1/[\s^2^(F)+0.0003F^2^]' was
changed to 'calc'. New tag '_refine_ls_weighting_details' was
created. The value of the new tag was set to 'w =
1/[\s^2^(F)+0.0003F^2^]'.

Automatic conversion script
Id: cif_fix_values 3143 2015-03-26 13:38:13Z robertas 
;
_cod_original_cell_volume 1581.8(13)
_cod_database_code 2000938

loop_
_atom_site_label
_atom_site_fract_x
_atom_site_fract_y
_atom_site_fract_z
_atom_site_U_iso_or_equiv
Cu .6812 .23750(10) .7116 .0150(10)
O(1) .8897(2) .4086(3) .4153(4) .0260(10)
O(2) .6380(2) .5834(3) .5606(4) .0290(10)
O(3) .6331(2) .4015(3) .6692(3) .0200(10)
O(4) .5535(2) .1649(3) .7574(4) .0260(10)
O(5) .7548(3) -.0935(3) .6234(4) .0270(10)
O(6) .7385(2) .0804(3) .7414(3) .0190(10)
O(7) .7316(2) .2779(3) .9270(4) .0190(10)
O(8) .9857(3) .0308(3) .7023(4) .0300(10)
O(9) .9052(3) .0692(4) .9231(4) .0340(10)
N(1) .9806(3) .2588(3) .5214(5) .0250(10)
N(2) .7669(3) .3115(3) .5583(4) .0170(10)
N(3) .6147(2) .1647(3) .5060(4) .0180(10)
N(4) .4187(3) .1597(5) .6298(5) .034(2)
C(1) .9108(3) .3241(4) .5094(5) .0200(10)
C(2) .8573(3) .2927(4) .6196(5) .0210(10)
C(3) .7364(3) .2402(4) .4192(6) .022(2)
C(4) .6418(3) .2273(4) .3815(5) .022(2)
C(5) .7439(3) .4424(4) .5419(5) .0210(10)
C(6) .6656(3) .4787(4) .5924(5) .0190(10)
C(7) .5229(3) .1813(4) .4870(5) .0210(10)
C(8) .4996(3) .1672(4) .6368(5) .0210(10)
C(9) .6363(3) .0309(4) .5134(5) .0210(10)
C(10) .7171(3) .0025(4) .6331(5) .0190(10)
H(7C) .7286 .2056 .9616 ?
H(7D) .6853 .3025 .9417 ?
H(8A) .971(3) .029(5) .785(3) ?
H(8B) 1.030(2) -.012(4) .718(5) ?
H(9C) .8545(12) .049(5) .890(5) ?
H(9D) .920(3) .040(5) 1.012(3) ?
H(1C) .9820 .1853 .5678 ?
H(1D) 1.0180 .2717 .4656 ?
H(4C) .3815 .1631 .5396 ?
H(4D) .4008 .1511 .7150 ?
H(2A) .8668 .2080 .6495 ?
H(2B) .8753 .3428 .7084 ?
H(3A) .7617 .1599 .4314 ?
H(3B) .7525 .2807 .3369 ?
H(4A) .6165 .3075 .3654 ?
H(4B) .6234 .1808 .2899 ?
H(5A) .7352 .4633 .4370 ?
H(5B) .7898 .4911 .5972 ?
H(7A) .4931 .1215 .4165 ?
H(7B) .5068 .2619 .4467 ?
H(9A) .6430 .0050 .4163 ?
H(9B) .5911 -.0155 .5354 ?

loop_
_geom_bond_atom_site_label_1
_geom_bond_atom_site_label_2
_geom_bond_distance
Cu O(3) 1.947(3)
Cu O(6) 1.935(3)
Cu N(2) 2.356(5)
O(1) C(1) 1.246(6)
O(3) C(6) 1.287(6)
O(5) C(10) 1.226(6)
N(1) C(1) 1.333(6)
N(2) C(3) 1.466(6)
N(3) C(4) 1.481(7)
N(3) C(9) 1.491(6)
C(1) C(2) 1.528(8)
C(5) C(6) 1.524(8)
C(9) C(10) 1.536(6)
Cu O(4) 2.379(4)
Cu O(7) 1.987(3)
Cu N(3) 2.084(4)
O(2) C(6) 1.231(6)
O(4) C(8) 1.235(5)
O(6) C(10) 1.282(5)
N(2) C(2) 1.475(6)
N(2) C(5) 1.467(6)
N(3) C(7) 1.494(6)
N(4) C(8) 1.323(7)
C(3) C(4) 1.522(7)
C(7) C(8) 1.514(7)
H(1C) O(8)a 2.06
N(1) O(8) 2.96
H(9C) O(6)a 2.15
O(9) O(6) 2.85
H(8B) O(3)b 2.08
O(8) O(3) 2.88
H(7D) O(2)c 1.93
O(7) O(2) 2.65
H(7C) O(5)d 1.88
O(7) O(5) 2.65
H(4D) O(1)e 1.99
N(4) O(1) 2.86
H(1D) O(4)f 2.23
N(1) O(4) 3.05
